data_2224081
loop_
_publ_author_name
'\,Sahin, Zarife Sibel'
'G\"um\"u\,s, S\"umeyye'
'Macit, Mustafa'
'I\,s\?ik, \,Samil'

_publ_section_title
;
 (<i>E</i>)-2-[3-(Trifluoromethyl)phenyliminomethyl]benzene-1,4-diol
;
_journal_coeditor_code XU2631
_journal_issue 11
_journal_name_full 'Acta Crystallographica Section E'
_journal_page_first o2754
_journal_paper_doi 10.1107/S1600536809041610
_journal_volume 65
_journal_year 2009
_chemical_formula_iupac 'C14 H10 F3 N O2'
_chemical_formula_moiety 'C14 H10 F3 N O2'
_chemical_formula_sum 'C14 H10 F3 N O2'
_chemical_formula_weight 281.23
_chemical_name_systematic
;
(<i>E</i>)-2-[3-(Trifluoromethyl)phenyliminomethyl]benzene-1,4-diol
;
_space_group_IT_number 2
_symmetry_cell_setting triclinic
_symmetry_space_group_name_Hall '-P 1'
_symmetry_space_group_name_H-M 'P -1'
_atom_sites_solution_hydrogens geom
_atom_sites_solution_primary direct
_atom_sites_solution_secondary difmap
_audit_creation_method SHELXL-97
_cell_angle_alpha 73.862(8)
_cell_angle_beta 74.133(7)
_cell_angle_gamma 87.431(8)
_cell_formula_units_Z 2
_cell_length_a 7.1019(8)
_cell_length_b 8.5910(8)
_cell_length_c 11.0412(11)
_cell_measurement_reflns_used 6675
_cell_measurement_temperature 296
_cell_measurement_theta_max 27.38
_cell_measurement_theta_min 1.99
_cell_volume 622.10(12)
_computing_cell_refinement 'X-AREA (Stoe & Cie, 2002)'
_computing_data_collection 'X-AREA (Stoe & Cie, 2002)'
_computing_data_reduction 'X-RED32 (Stoe & Cie, 2002)'
_computing_molecular_graphics 'ORTEP-3 for Windows (Farrugia, 1997)'
_computing_publication_material 'WinGX (Farrugia, 1999)'
_computing_structure_refinement 'SHELXL97 (Sheldrick, 2008)'
_computing_structure_solution 'SHELXS97 (Sheldrick, 2008)'
_diffrn_ambient_temperature 296
_diffrn_detector_area_resol_mean 6.67
_diffrn_measured_fraction_theta_full 0.987
_diffrn_measured_fraction_theta_max 0.987
_diffrn_measurement_device_type 'Stoe IPDS II'
_diffrn_measurement_method \w
_diffrn_radiation_monochromator graphite
_diffrn_radiation_source 'fine-focus sealed tube'
_diffrn_radiation_type MoK\a
_diffrn_radiation_wavelength 0.71073
_diffrn_reflns_av_R_equivalents 0.0728
_diffrn_reflns_av_sigmaI/netI 0.0611
_diffrn_reflns_limit_h_max 8
_diffrn_reflns_limit_h_min -8
_diffrn_reflns_limit_k_max 10
_diffrn_reflns_limit_k_min -10
_diffrn_reflns_limit_l_max 13
_diffrn_reflns_limit_l_min -13
_diffrn_reflns_number 6675
_diffrn_reflns_theta_full 26.48
_diffrn_reflns_theta_max 26.48
_diffrn_reflns_theta_min 2.00
_diffrn_standards_decay_% 0
_diffrn_standards_number 0
_exptl_absorpt_coefficient_mu 0.131
_exptl_absorpt_correction_T_max 0.9953
_exptl_absorpt_correction_T_min 0.9339
_exptl_absorpt_correction_type multi-scan
_exptl_absorpt_process_details '(X-RED32; Stoe & Cie, 2002)'
_exptl_crystal_colour brown
_exptl_crystal_density_diffrn 1.501
_exptl_crystal_density_method 'not measured'
_exptl_crystal_description plate
_exptl_crystal_F_000 288
_exptl_crystal_size_max 0.49
_exptl_crystal_size_mid 0.32
_exptl_crystal_size_min 0.02
_refine_diff_density_max 0.618
_refine_diff_density_min -0.558
_refine_ls_extinction_method none
_refine_ls_goodness_of_fit_ref 1.071
_refine_ls_hydrogen_treatment mixed
_refine_ls_matrix_type full
_refine_ls_number_parameters 183
_refine_ls_number_reflns 2548
_refine_ls_number_restraints 0
_refine_ls_restrained_S_all 1.071
_refine_ls_R_factor_all 0.1489
_refine_ls_R_factor_gt 0.0996
_refine_ls_shift/su_max 0.000
_refine_ls_shift/su_mean 0.000
_refine_ls_structure_factor_coef Fsqd
_refine_ls_weighting_details 'calc w=1/[\s^2^(Fo^2^)+(0.1310P)^2^+0.6957P] where P=(Fo^2^+2Fc^2^)/3'
_refine_ls_weighting_scheme calc
_refine_ls_wR_factor_gt 0.2604
_refine_ls_wR_factor_ref 0.2928
_reflns_number_gt 1490
_reflns_number_total 2548
_reflns_threshold_expression I>2\s(I)
_cod_data_source_file xu2631.cif
_cod_data_source_block I
_cod_depositor_comments
;
The following automatic conversions were performed:
'_symmetry_cell_setting' value 'Triclinic' changed to 'triclinic'
according to '/home/saulius/struct/CIF-dictionaries/cif_core.dic'
dictionary named 'cif_core.dic' version 2.4.1 from 2010-06-29.

Automatic conversion script
Id: cif_fix_enum 1527 2010-12-29 10:47:43Z saulius 

The following automatic conversions were performed:

'_symmetry_cell_setting' value 'Triclinic' changed to 'triclinic'
according to /home/saulius/struct/CIF-dictionaries/cif_core.dic
dictionary named 'cif_core.dic' version 2.4.1 from 2010-06-29.

Automatic conversion script
Id: cif_fix_values 1715 2011-07-08 13:25:40Z adriana 
;
_cod_original_cell_volume 622.10(11)
_cod_database_code 2224081
_cod_database_fobs_code 2224081

loop_
_symmetry_equiv_pos_as_xyz
'x, y, z'
'-x, -y, -z'

loop_
_atom_site_type_symbol
_atom_site_label
_atom_site_fract_x
_atom_site_fract_y
_atom_site_fract_z
_atom_site_U_iso_or_equiv
_atom_site_adp_type
_atom_site_calc_flag
_atom_site_refinement_flags
_atom_site_occupancy
_atom_site_disorder_assembly
_atom_site_disorder_group
C C1 0.8807(6) 0.4507(5) 0.3828(4) 0.0464(11) Uani d . 1 . .
H H6 0.9747 0.5267 0.3765 0.056 Uiso calc R 1 . .
C C2 0.9124(6) 0.2884(5) 0.4264(4) 0.0463(11) Uani d . 1 . .
C C3 0.7727(6) 0.1751(5) 0.4348(5) 0.0499(11) Uani d . 1 . .
H H3 0.7950 0.0650 0.4627 0.060 Uiso calc R 1 . .
C C4 0.6009(6) 0.2243(5) 0.4020(5) 0.0527(12) Uani d . 1 . .
H H4 0.5075 0.1474 0.4089 0.063 Uiso calc R 1 . .
C C5 0.5675(6) 0.3880(5) 0.3588(4) 0.0447(10) Uani d . 1 . .
C C6 0.7087(6) 0.5034(5) 0.3475(4) 0.0429(10) Uani d . 1 . .
C C7 0.6778(7) 0.6751(5) 0.3017(4) 0.0476(11) Uani d . 1 . .
H H7 0.7704 0.7493 0.3002 0.057 Uiso calc R 1 . .
C C8 0.5029(7) 0.8960(5) 0.2113(5) 0.0510(11) Uani d . 1 . .
C C9 0.3124(7) 0.9517(6) 0.2334(5) 0.0589(13) Uani d . 1 . .
H H9 0.2073 0.8798 0.2822 0.071 Uiso calc R 1 . .
C C10 0.2797(8) 1.1122(7) 0.1834(5) 0.0677(15) Uani d . 1 . .
H H10 0.1525 1.1489 0.1997 0.081 Uiso calc R 1 . .
C C11 0.4334(8) 1.2195(6) 0.1095(5) 0.0650(15) Uani d . 1 . .
H H11 0.4104 1.3281 0.0747 0.078 Uiso calc R 1 . .
C C12 0.6225(7) 1.1646(5) 0.0873(5) 0.0558(12) Uani d . 1 A .
C C13 0.6580(7) 1.0035(5) 0.1379(5) 0.0539(12) Uani d . 1 . .
H H13 0.7856 0.9676 0.1228 0.065 Uiso calc R 1 . .
C C14 0.7854(9) 1.2793(6) 0.0089(6) 0.0711(16) Uani d . 1 . .
N N1 0.5264(5) 0.7276(4) 0.2631(4) 0.0506(10) Uani d . 1 . .
O O1 0.3968(4) 0.4333(4) 0.3267(4) 0.0603(10) Uani d . 1 . .
H H1 0.405(9) 0.543(8) 0.297(6) 0.09(2) Uiso d . 1 . .
O O2 1.0773(4) 0.2313(4) 0.4650(4) 0.0630(10) Uani d . 1 . .
H H2 1.1482 0.3081 0.4575 0.094 Uiso calc R 1 . .
F F1A 0.9366(14) 1.2094(11) -0.0622(10) 0.1040(13) Uani d P 0.488(5) A 1
F F2A 0.8727(14) 1.3390(11) 0.0824(9) 0.1040(13) Uani d P 0.488(5) A 1
F F3A 0.7488(14) 1.4075(12) -0.0793(10) 0.1040(13) Uani d P 0.488(5) A 1
F F1B 0.9660(13) 1.2261(10) 0.0118(10) 0.1040(13) Uani d P 0.512(5) A 2
F F2B 0.7781(13) 1.4179(10) 0.0474(9) 0.1040(13) Uani d P 0.512(5) A 2
F F3B 0.7846(14) 1.3397(11) -0.1146(10) 0.1040(13) Uani d P 0.512(5) A 2

loop_
_atom_site_aniso_label
_atom_site_aniso_U_11
_atom_site_aniso_U_22
_atom_site_aniso_U_33
_atom_site_aniso_U_12
_atom_site_aniso_U_13
_atom_site_aniso_U_23
C1 0.042(2) 0.038(2) 0.055(3) -0.0027(17) -0.0144(19) -0.0047(18)
C2 0.038(2) 0.043(2) 0.052(2) 0.0029(17) -0.0122(18) -0.0050(19)
C3 0.047(2) 0.034(2) 0.062(3) 0.0019(17) -0.012(2) -0.0048(19)
C4 0.045(2) 0.042(2) 0.068(3) -0.0042(19) -0.017(2) -0.009(2)
C5 0.035(2) 0.042(2) 0.053(2) 0.0005(17) -0.0104(18) -0.0088(18)
C6 0.039(2) 0.037(2) 0.051(2) 0.0042(16) -0.0117(18) -0.0098(17)
C7 0.053(2) 0.038(2) 0.050(2) 0.0008(18) -0.015(2) -0.0083(18)
C8 0.055(3) 0.044(2) 0.054(3) 0.013(2) -0.021(2) -0.009(2)
C9 0.058(3) 0.060(3) 0.058(3) 0.016(2) -0.020(2) -0.013(2)
C10 0.059(3) 0.070(3) 0.072(3) 0.027(3) -0.020(3) -0.019(3)
C11 0.080(4) 0.050(3) 0.065(3) 0.029(3) -0.026(3) -0.015(2)
C12 0.071(3) 0.041(2) 0.057(3) 0.013(2) -0.026(2) -0.010(2)
C13 0.052(2) 0.046(2) 0.060(3) 0.014(2) -0.014(2) -0.011(2)
C14 0.084(4) 0.045(3) 0.076(4) 0.015(3) -0.025(3) -0.001(3)
N1 0.051(2) 0.042(2) 0.056(2) 0.0084(16) -0.0164(17) -0.0072(16)
O1 0.0447(17) 0.0469(19) 0.086(2) 0.0006(14) -0.0290(16) -0.0024(17)
O2 0.0441(17) 0.0491(19) 0.091(3) 0.0037(14) -0.0281(17) -0.0018(17)
F1A 0.109(3) 0.078(3) 0.103(3) -0.015(2) -0.019(2) 0.002(2)
F2A 0.109(3) 0.078(3) 0.103(3) -0.015(2) -0.019(2) 0.002(2)
F3A 0.109(3) 0.078(3) 0.103(3) -0.015(2) -0.019(2) 0.002(2)
F1B 0.109(3) 0.078(3) 0.103(3) -0.015(2) -0.019(2) 0.002(2)
F2B 0.109(3) 0.078(3) 0.103(3) -0.015(2) -0.019(2) 0.002(2)
F3B 0.109(3) 0.078(3) 0.103(3) -0.015(2) -0.019(2) 0.002(2)

loop_
_atom_type_symbol
_atom_type_description
_atom_type_scat_dispersion_real
_atom_type_scat_dispersion_imag
_atom_type_scat_source
C C 0.0033 0.0016 'International Tables Vol C Tables 4.2.6.8 and 6.1.1.4'
H H 0.0000 0.0000 'International Tables Vol C Tables 4.2.6.8 and 6.1.1.4'
F F 0.0171 0.0103 'International Tables Vol C Tables 4.2.6.8 and 6.1.1.4'
N N 0.0061 0.0033 'International Tables Vol C Tables 4.2.6.8 and 6.1.1.4'
O O 0.0106 0.0060 'International Tables Vol C Tables 4.2.6.8 and 6.1.1.4'

loop_
_geom_angle_atom_site_label_1
_geom_angle_atom_site_label_2
_geom_angle_atom_site_label_3
_geom_angle_site_symmetry_1
_geom_angle_site_symmetry_3
_geom_angle
_geom_angle_publ_flag
C2 C1 C6 . . 120.9(4) ?
C2 C1 H6 . . 119.6 ?
C6 C1 H6 . . 119.6 ?
C1 C2 O2 . . 122.8(4) ?
C1 C2 C3 . . 119.5(4) ?
O2 C2 C3 . . 117.7(4) ?
C4 C3 C2 . . 120.6(4) ?
C4 C3 H3 . . 119.7 ?
C2 C3 H3 . . 119.7 ?
C3 C4 C5 . . 120.1(4) ?
C3 C4 H4 . . 120.0 ?
C5 C4 H4 . . 120.0 ?
O1 C5 C4 . . 118.9(4) ?
O1 C5 C6 . . 121.2(4) ?
C4 C5 C6 . . 119.9(4) ?
C5 C6 C1 . . 119.0(4) ?
C5 C6 C7 . . 120.9(4) ?
C1 C6 C7 . . 120.1(4) ?
N1 C7 C6 . . 121.8(4) ?
N1 C7 H7 . . 119.1 ?
C6 C7 H7 . . 119.1 ?
C13 C8 C9 . . 119.5(4) ?
C13 C8 N1 . . 123.1(4) ?
C9 C8 N1 . . 117.3(4) ?
C10 C9 C8 . . 120.1(5) ?
C10 C9 H9 . . 119.9 ?
C8 C9 H9 . . 119.9 ?
C9 C10 C11 . . 120.6(5) ?
C9 C10 H10 . . 119.7 ?
C11 C10 H10 . . 119.7 ?
C10 C11 C12 . . 119.4(4) ?
C10 C11 H11 . . 120.3 ?
C12 C11 H11 . . 120.3 ?
C13 C12 C11 . . 120.7(5) ?
C13 C12 C14 . . 120.1(4) ?
C11 C12 C14 . . 119.2(4) ?
C12 C13 C8 . . 119.7(4) ?
C12 C13 H13 . . 120.2 ?
C8 C13 H13 . . 120.2 ?
F3B C14 F1B . . 108.3(7) ?
F3A C14 F1B . . 124.5(7) ?
F3B C14 F2A . . 129.6(7) ?
F3A C14 F2A . . 105.4(7) ?
F1B C14 F2A . . 64.3(6) ?
F3B C14 F2B . . 100.7(6) ?
F3A C14 F2B . . 67.7(6) ?
F1B C14 F2B . . 103.3(7) ?
F3B C14 F1A . . 74.1(7) ?
F3A C14 F1A . . 103.5(7) ?
F2A C14 F1A . . 102.9(7) ?
F2B C14 F1A . . 131.6(7) ?
F3B C14 C12 . . 113.9(7) ?
F3A C14 C12 . . 117.6(6) ?
F1B C14 C12 . . 116.0(5) ?
F2A C14 C12 . . 113.3(6) ?
F2B C14 C12 . . 113.1(6) ?
F1A C14 C12 . . 112.7(6) ?
C7 N1 C8 . . 121.3(4) ?
C5 O1 H1 . . 106(4) ?
C2 O2 H2 . . 109.5 ?

loop_
_geom_bond_atom_site_label_1
_geom_bond_atom_site_label_2
_geom_bond_site_symmetry_2
_geom_bond_distance
_geom_bond_publ_flag
C1 C2 . 1.374(6) ?
C1 C6 . 1.400(6) ?
C1 H6 . 0.9300 ?
C2 O2 . 1.378(5) ?
C2 C3 . 1.388(6) ?
C3 C4 . 1.382(6) ?
C3 H3 . 0.9300 ?
C4 C5 . 1.386(6) ?
C4 H4 . 0.9300 ?
C5 O1 . 1.365(5) ?
C5 C6 . 1.399(6) ?
C6 C7 . 1.448(6) ?
C7 N1 . 1.281(6) ?
C7 H7 . 0.9300 ?
C8 C13 . 1.382(7) ?
C8 C9 . 1.395(6) ?
C8 N1 . 1.421(5) ?
C9 C10 . 1.370(7) ?
C9 H9 . 0.9300 ?
C10 C11 . 1.376(8) ?
C10 H10 . 0.9300 ?
C11 C12 . 1.383(7) ?
C11 H11 . 0.9300 ?
C12 C13 . 1.381(6) ?
C12 C14 . 1.463(8) ?
C13 H13 . 0.9300 ?
C14 F3B . 1.319(11) ?
C14 F3A . 1.321(11) ?
C14 F1B . 1.348(11) ?
C14 F2A . 1.357(12) ?
C14 F2B . 1.365(11) ?
C14 F1A . 1.369(11) ?
O1 H1 . 0.91(7) ?
O2 H2 . 0.8200 ?

loop_
_geom_hbond_atom_site_label_D
_geom_hbond_atom_site_label_H
_geom_hbond_atom_site_label_A
_geom_hbond_site_symmetry_A
_geom_hbond_distance_DH
_geom_hbond_distance_HA
_geom_hbond_distance_DA
_geom_hbond_angle_DHA
O2 H2 O1 1_655 0.82 2.07 2.735(5) 138.3
O1 H1 N1 . 0.91(7) 1.74(7) 2.569(5) 151(6)

loop_
_geom_torsion_atom_site_label_1
_geom_torsion_atom_site_label_2
_geom_torsion_atom_site_label_3
_geom_torsion_atom_site_label_4
_geom_torsion_site_symmetry_1
_geom_torsion_site_symmetry_2
_geom_torsion_site_symmetry_3
_geom_torsion_site_symmetry_4
_geom_torsion
_geom_torsion_publ_flag
C6 C1 C2 O2 . . . . -178.4(4) ?
C6 C1 C2 C3 . . . . 0.5(7) ?
C1 C2 C3 C4 . . . . -1.2(7) ?
O2 C2 C3 C4 . . . . 177.7(4) ?
C2 C3 C4 C5 . . . . 0.8(7) ?
C3 C4 C5 O1 . . . . 179.8(4) ?
C3 C4 C5 C6 . . . . 0.4(7) ?
O1 C5 C6 C1 . . . . 179.5(4) ?
C4 C5 C6 C1 . . . . -1.2(6) ?
O1 C5 C6 C7 . . . . 0.2(7) ?
C4 C5 C6 C7 . . . . 179.5(4) ?
C2 C1 C6 C5 . . . . 0.7(6) ?
C2 C1 C6 C7 . . . . -180.0(4) ?
C5 C6 C7 N1 . . . . -3.9(7) ?
C1 C6 C7 N1 . . . . 176.8(4) ?
C13 C8 C9 C10 . . . . -0.4(8) ?
N1 C8 C9 C10 . . . . -178.5(5) ?
C8 C9 C10 C11 . . . . 1.0(8) ?
C9 C10 C11 C12 . . . . -0.9(9) ?
C10 C11 C12 C13 . . . . 0.3(8) ?
C10 C11 C12 C14 . . . . -179.8(6) ?
C11 C12 C13 C8 . . . . 0.2(8) ?
C14 C12 C13 C8 . . . . -179.7(5) ?
C9 C8 C13 C12 . . . . -0.2(7) ?
N1 C8 C13 C12 . . . . 177.8(5) ?
C13 C12 C14 F3B . . . . 114.4(7) ?
C11 C12 C14 F3B . . . . -65.5(8) ?
C13 C12 C14 F3A . . . . 152.7(7) ?
C11 C12 C14 F3A . . . . -27.2(10) ?
C13 C12 C14 F1B . . . . -12.3(10) ?
C11 C12 C14 F1B . . . . 167.8(7) ?
C13 C12 C14 F2A . . . . -83.9(8) ?
C11 C12 C14 F2A . . . . 96.2(7) ?
C13 C12 C14 F2B . . . . -131.4(7) ?
C11 C12 C14 F2B . . . . 48.7(8) ?
C13 C12 C14 F1A . . . . 32.4(9) ?
C11 C12 C14 F1A . . . . -147.5(7) ?
C6 C7 N1 C8 . . . . -176.4(4) ?
C13 C8 N1 C7 . . . . 34.0(7) ?
C9 C8 N1 C7 . . . . -147.9(5) ?
